data_4021778
loop_
_publ_author_name
'Yuya Tachibana'
'Hiroaki Kawasaki'
'Nobuhiro Kihara'
'Toshikazu Takata'

_publ_contact_author_email ttakata@polymer.titech.ac.jp
_publ_contact_author_name 'Toshikazu Takata'
_publ_section_title
;
 Sequential O- and N-Acylation Protocol for High-Yield Preparation
 and Modification of Rotaxanes: Synthesis, Functionalization,
 Structure, and Intercomponent Interaction of Rotaxanes
;
_journal_name_full 'Journal of Organic Chemistry'
_journal_page_first 5093
_journal_page_last 5104
_journal_paper_doi 10.1021/jo0601563
_journal_volume 71
_journal_year 2006
_chemical_formula_moiety 'C46 H59 N O11 '
_chemical_formula_sum 'C46 H59 N O11'
_chemical_formula_weight 801.97
_space_group_IT_number 14
_symmetry_cell_setting monoclinic
_symmetry_space_group_name_Hall '-P 2yn'
_symmetry_space_group_name_H-M 'P 1 21/n 1'
_audit_creation_date 2001-07-06
_audit_creation_method 'by CrystalStructure v2.00'
_cell_angle_alpha 90
_cell_angle_beta 93.445(1)
_cell_angle_gamma 90
_cell_formula_units_Z 4
_cell_length_a 14.6538(4)
_cell_length_b 19.8519(5)
_cell_length_c 15.3287(5)
_cell_measurement_reflns_used 25405
_cell_measurement_temperature 296.1
_cell_measurement_theta_max 27.5
_cell_measurement_theta_min 1.0
_cell_volume 4451.1(2)
_computing_cell_refinement PROCESS-AUTO
_computing_data_collection PROCESS-AUTO
_computing_data_reduction CrystalStructure
_computing_publication_material 'CrystalStructure Ver. 2.00'
_computing_structure_refinement CRYSTALS
_computing_structure_solution SIR92
_diffrn_detector_area_resol_mean 10.00
_diffrn_measured_fraction_theta_full 0.9916
_diffrn_measured_fraction_theta_max 0.9930
_diffrn_measurement_device_type 'Rigaku RAXIS-RAPID'
_diffrn_measurement_method \w
_diffrn_radiation_type 'Mo K\a'
_diffrn_radiation_wavelength 0.7107
_diffrn_reflns_av_R_equivalents 0.046
_diffrn_reflns_limit_h_max 19
_diffrn_reflns_limit_h_min -19
_diffrn_reflns_limit_k_max 25
_diffrn_reflns_limit_k_min -25
_diffrn_reflns_limit_l_max 19
_diffrn_reflns_limit_l_min -19
_diffrn_reflns_number 40179
_diffrn_reflns_theta_full 27.50
_diffrn_reflns_theta_max 27.48
_exptl_absorpt_coefficient_mu 0.085
_exptl_absorpt_correction_T_max 0.975
_exptl_absorpt_correction_T_min 0.964
_exptl_absorpt_correction_type integration
_exptl_absorpt_process_details
;
    Higashi, T. (1999). Program for Absorption Correction.
    Rigaku Corporation, Tokyo, Japan.
;
_exptl_crystal_colour colorless
_exptl_crystal_density_diffrn 1.197
_exptl_crystal_density_method 'not measured'
_exptl_crystal_description block
_exptl_crystal_size_max 0.40
_exptl_crystal_size_mid 0.40
_exptl_crystal_size_min 0.30
_refine_diff_density_max 0.72
_refine_diff_density_min -0.35
_refine_ls_extinction_coef 1218.7(1)
_refine_ls_extinction_method 'Larson (1970) Crystallographic Computing eq. 22'
_refine_ls_goodness_of_fit_ref 1.047
_refine_ls_hydrogen_treatment refall
_refine_ls_number_parameters 693
_refine_ls_number_reflns 10120
_refine_ls_R_factor_gt 0.0650
_refine_ls_shift/su_max 0.0060
_refine_ls_structure_factor_coef Fsqd
_refine_ls_weighting_details 'w = 1/[0.003Fo^2^ + 1.000\s^2^(Fo)]/(4Fo^2^)'
_refine_ls_weighting_scheme calc
_refine_ls_wR_factor_ref 0.1910
_reflns_number_gt 5384
_reflns_number_total 10412
_reflns_threshold_expression F^2^>2.0\s(F^2^)
_cod_data_source_file jo0601563si20060409_031711.cif
_cod_original_sg_symbol_H-M 'P 21/n'
_cod_original_formula_sum 'C46 H59 N O11 '
_cod_database_code 4021778

loop_
_symmetry_equiv_pos_as_xyz
x,y,z
-x,-y,-z
-x+1/2,y+1/2,-z+1/2
x+1/2,-y+1/2,z+1/2

loop_
_atom_site_label
_atom_site_type_symbol
_atom_site_fract_x
_atom_site_fract_y
_atom_site_fract_z
_atom_site_U_iso_or_equiv
_atom_site_adp_type
_atom_site_occupancy
_atom_site_symmetry_multiplicity
_atom_site_calc_flag
_atom_site_refinement_flags
O1 O 1.0859(1) 0.3294(1) 0.9566(1) 0.0862(6) Uani 1.00 1 d .
O2 O 0.70589(9) 0.29138(8) 0.8762(1) 0.0584(5) Uani 1.00 1 d .
O3 O 0.6380(1) 0.39178(9) 0.8706(1) 0.0840(7) Uani 1.00 1 d .
N1 N 0.9566(1) 0.28663(9) 0.8901(1) 0.0517(5) Uani 1.00 1 d .
C1 C 1.0218(1) 0.2036(1) 0.7909(1) 0.0581(7) Uani 1.00 1 d .
C2 C 0.9829(2) 0.1703(2) 0.7183(2) 0.0738(9) Uani 1.00 1 d .
C3 C 1.0019(2) 0.1035(2) 0.7021(2) 0.0790(9) Uani 1.00 1 d .
C4 C 1.0616(2) 0.0701(1) 0.7618(2) 0.0701(9) Uani 1.00 1 d .
C5 C 1.1028(1) 0.1020(1) 0.8346(2) 0.0622(7) Uani 1.00 1 d .
C6 C 1.0815(2) 0.1691(1) 0.8484(2) 0.0568(7) Uani 1.00 1 d .
C7 C 0.9590(3) 0.0676(2) 0.6229(3) 0.129(2) Uani 1.00 1 d .
C8 C 1.1689(2) 0.0652(1) 0.8954(2) 0.083(1) Uani 1.00 1 d .
C9 C 1.0002(2) 0.2769(1) 0.8073(2) 0.0641(8) Uani 1.00 1 d .
C10 C 1.0060(1) 0.3115(1) 0.9605(2) 0.0562(7) Uani 1.00 1 d .
C11 C 0.9610(2) 0.3149(2) 1.0456(2) 0.0664(8) Uani 1.00 1 d .
C12 C 0.8610(1) 0.2652(1) 0.8924(2) 0.0544(7) Uani 1.00 1 d .
C13 C 0.7953(1) 0.3216(1) 0.8700(2) 0.0535(7) Uani 1.00 1 d .
C14 C 0.6344(1) 0.3321(1) 0.8771(2) 0.0567(7) Uani 1.00 1 d .
C15 C 0.5476(1) 0.2930(1) 0.8839(1) 0.0568(7) Uani 1.00 1 d .
C16 C 0.5451(2) 0.2240(1) 0.8735(2) 0.0676(8) Uani 1.00 1 d .
C17 C 0.4620(2) 0.1905(1) 0.8730(2) 0.0794(9) Uani 1.00 1 d .
C18 C 0.3832(2) 0.2272(2) 0.8870(2) 0.082(1) Uani 1.00 1 d .
C19 C 0.3844(2) 0.2953(2) 0.8999(2) 0.0759(9) Uani 1.00 1 d .
C20 C 0.4677(1) 0.3284(1) 0.8974(2) 0.0657(8) Uani 1.00 1 d .
C21 C 0.4588(3) 0.1157(2) 0.8576(3) 0.129(2) Uani 1.00 1 d .
C22 C 0.2977(2) 0.3329(2) 0.9149(3) 0.124(1) Uani 1.00 1 d .
H1 H 0.935(2) 0.194(1) 0.677(2) 0.081(8) Uiso 1.00 1 c .
H2 H 0.9795(3) 0.0222(2) 0.6228(3) 0.154(2) Uiso 1.00 1 c .
H3 H 1.079(2) 0.023(2) 0.757(2) 0.096(9) Uiso 1.00 1 c .
H4 H 1.1394(2) 0.0276(1) 0.9197(2) 0.101(1) Uiso 1.00 1 c .
H5 H 1.2191(2) 0.0500(1) 0.8642(2) 0.101(1) Uiso 1.00 1 c .
H6 H 1.1904(2) 0.0946(1) 0.9411(2) 0.101(1) Uiso 1.00 1 c .
H7 H 1.115(2) 0.192(1) 0.892(2) 0.068(7) Uiso 1.00 1 c .
H8 H 0.999(2) 0.347(1) 1.088(2) 0.089(8) Uiso 1.00 1 c .
H9 H 0.8943(3) 0.0685(2) 0.6246(3) 0.154(2) Uiso 1.00 1 c .
H10 H 0.3974(3) 0.1007(2) 0.8598(3) 0.158(2) Uiso 1.00 1 c .
H11 H 0.9764(3) 0.0895(2) 0.5714(3) 0.154(2) Uiso 1.00 1 c .
H12 H 0.958(2) 0.289(1) 0.764(2) 0.066(7) Uiso 1.00 1 c .
H13 H 1.066(2) 0.306(1) 0.817(2) 0.085(8) Uiso 1.00 1 c .
H14 H 0.892(2) 0.331(1) 1.033(2) 0.100(9) Uiso 1.00 1 c .
H15 H 0.962(3) 0.275(2) 1.074(3) 0.14(2) Uiso 1.00 1 c .
H16 H 0.846(2) 0.227(1) 0.853(2) 0.085(8) Uiso 1.00 1 c .
H17 H 0.846(1) 0.247(1) 0.953(2) 0.060(6) Uiso 1.00 1 c .
H18 H 0.799(2) 0.336(1) 0.812(2) 0.062(7) Uiso 1.00 1 c .
H19 H 0.799(2) 0.362(1) 0.916(2) 0.063(7) Uiso 1.00 1 c .
H20 H 0.614(2) 0.202(2) 0.866(2) 0.11(1) Uiso 1.00 1 c .
H21 H 0.317(2) 0.209(1) 0.885(2) 0.098(9) Uiso 1.00 1 c .
H22 H 0.467(2) 0.382(2) 0.905(2) 0.089(9) Uiso 1.00 1 c .
H23 H 0.4802(3) 0.1058(2) 0.8017(3) 0.157(2) Uiso 1.00 1 c .
H24 H 0.4961(3) 0.0933(2) 0.9013(3) 0.157(2) Uiso 1.00 1 c .
H25 H 0.2547(2) 0.3271(2) 0.8665(3) 0.149(2) Uiso 1.00 1 c .
H26 H 0.2726(2) 0.3161(2) 0.9663(3) 0.150(2) Uiso 1.00 1 c .
H27 H 0.3112(2) 0.3794(2) 0.9221(3) 0.150(2) Uiso 1.00 1 c .
O4 O 0.7467(2) 0.19193(9) 1.0672(1) 0.0891(7) Uani 1.00 1 d .
O5 O 0.7288(1) 0.34051(9) 1.0828(1) 0.0862(7) Uani 1.00 1 d .
O6 O 0.8354(1) 0.45164(7) 1.0074(1) 0.0618(5) Uani 1.00 1 d .
O7 O 0.9115(1) 0.45517(9) 0.8204(1) 0.0684(5) Uani 1.00 1 d .
O8 O 0.8715(1) 0.3958(1) 0.6730(1) 0.0801(6) Uani 1.00 1 d .
O9 O 0.7713(1) 0.2657(1) 0.6483(1) 0.0831(6) Uani 1.00 1 d .
O10 O 0.7474(1) 0.1545(1) 0.7644(1) 0.0841(6) Uani 1.00 1 d .
O11 O 0.7931(1) 0.11611(8) 0.9419(1) 0.0672(5) Uani 1.00 1 d .
C23 C 0.7067(3) 0.2296(2) 1.1358(3) 0.125(2) Uani 1.00 1 d .
C24 C 0.7439(3) 0.2925(2) 1.1599(3) 0.070(1) Uani 0.67 1 d P
C25 C 0.7516(3) 0.4040(1) 1.1194(2) 0.078(1) Uani 1.00 1 d .
C26 C 0.7533(2) 0.4565(1) 1.0516(2) 0.0686(8) Uani 1.00 1 d .
C27 C 0.8421(2) 0.5029(1) 0.9432(2) 0.0727(9) Uani 1.00 1 d .
C28 C 0.9281(2) 0.4937(2) 0.8975(2) 0.0720(9) Uani 1.00 1 d .
C29 C 0.9821(2) 0.4487(1) 0.7662(2) 0.0607(7) Uani 1.00 1 d .
C30 C 1.0715(2) 0.4684(1) 0.7867(2) 0.0735(8) Uani 1.00 1 d .
C31 C 1.1378(2) 0.4605(1) 0.7270(2) 0.083(1) Uani 1.00 1 d .
C32 C 1.1155(2) 0.4345(1) 0.6466(2) 0.088(1) Uani 1.00 1 d .
C33 C 1.0264(2) 0.4128(1) 0.6253(2) 0.0790(9) Uani 1.00 1 d .
C34 C 0.9600(2) 0.4189(1) 0.6850(2) 0.0669(8) Uani 1.00 1 d .
C35 C 0.8473(3) 0.3605(3) 0.5943(2) 0.097(1) Uani 1.00 1 d .
C36 C 0.7569(3) 0.3272(2) 0.6040(2) 0.095(1) Uani 1.00 1 d .
C37 C 0.6880(2) 0.2328(2) 0.6603(3) 0.088(1) Uani 1.00 1 d .
C38 C 0.7023(3) 0.1619(2) 0.6825(2) 0.094(1) Uani 1.00 1 d .
C39 C 0.7491(3) 0.0871(2) 0.7949(2) 0.092(1) Uani 1.00 1 d .
C40 C 0.8202(2) 0.0790(2) 0.8680(2) 0.076(1) Uani 1.00 1 d .
C41 C 0.8530(2) 0.1177(1) 1.0128(2) 0.0606(7) Uani 1.00 1 d .
C42 C 0.9361(2) 0.0857(1) 1.0198(2) 0.0733(9) Uani 1.00 1 d .
C43 C 0.9913(2) 0.0877(2) 1.0970(2) 0.091(1) Uani 1.00 1 d .
C44 C 0.9609(3) 0.1215(2) 1.1671(2) 0.104(1) Uani 1.00 1 d .
C45 C 0.8783(3) 0.1563(1) 1.1610(2) 0.096(1) Uani 1.00 1 d .
C46 C 0.8257(2) 0.1560(1) 1.0840(2) 0.0747(9) Uani 1.00 1 d .
C47 C 0.6789(8) 0.2854(5) 1.1142(7) 0.091(4) Uani 0.33 1 d P
H28 H 0.836(2) 0.391(2) 0.551(3) 0.12(1) Uiso 1.00 1 c .
H29 H 0.893(3) 0.337(2) 0.579(3) 0.13(2) Uiso 1.00 1 c .
H30 H 0.734(2) 0.314(2) 0.548(2) 0.10(1) Uiso 1.00 1 c .
H31 H 0.716(2) 0.357(1) 0.639(2) 0.082(9) Uiso 1.00 1 c .
H32 H 0.653(2) 0.234(1) 0.608(2) 0.075(8) Uiso 1.00 1 c .
H33 H 0.669(3) 0.254(2) 0.702(3) 0.13(2) Uiso 1.00 1 c .
H34 H 0.745(3) 0.146(2) 0.638(3) 0.16(2) Uiso 1.00 1 c .
H35 H 0.648(3) 0.136(2) 0.690(3) 0.14(1) Uiso 1.00 1 c .
H36 H 0.764(2) 0.056(2) 0.743(2) 0.12(1) Uiso 1.00 1 c .
H37 H 0.686(2) 0.069(1) 0.809(2) 0.079(8) Uiso 1.00 1 c .
H38 H 0.871(2) 0.099(1) 0.853(2) 0.08(1) Uiso 1.00 1 c .
H39 H 0.825(2) 0.030(1) 0.886(2) 0.080(8) Uiso 1.00 1 c .
H40 H 0.9564(2) 0.0617(1) 0.9709(2) 0.088(1) Uiso 1.00 1 c .
H41 H 1.0490(2) 0.0657(2) 1.1010(2) 0.109(1) Uiso 1.00 1 c .
H42 H 0.9966(3) 0.1214(2) 1.2209(2) 0.124(2) Uiso 1.00 1 c .
H43 H 0.8588(3) 0.1802(1) 1.2102(2) 0.116(2) Uiso 1.00 1 c .
H44 H 0.808(2) 0.399(2) 1.152(2) 0.09(1) Uiso 1.00 1 c .
H45 H 0.708(2) 0.423(1) 1.159(2) 0.091(9) Uiso 1.00 1 c .
H46 H 0.705(2) 0.452(1) 1.011(2) 0.052(6) Uiso 1.00 1 c .
H47 H 0.751(2) 0.503(1) 1.080(2) 0.077(8) Uiso 1.00 1 c .
H48 H 0.791(2) 0.504(2) 0.900(2) 0.09(1) Uiso 1.00 1 c .
H49 H 0.841(2) 0.552(1) 0.976(2) 0.093(9) Uiso 1.00 1 c .
H50 H 0.946(2) 0.534(2) 0.884(2) 0.089(9) Uiso 1.00 1 c .
H51 H 0.970(2) 0.471(1) 0.929(2) 0.080(9) Uiso 1.00 1 c .
H52 H 1.0874(2) 0.4877(1) 0.8423(2) 0.088(1) Uiso 1.00 1 c .
H53 H 1.1991(2) 0.4732(1) 0.7424(2) 0.100(1) Uiso 1.00 1 c .
H54 H 1.1606(2) 0.4310(1) 0.6048(2) 0.106(1) Uiso 1.00 1 c .
H55 H 1.0114(2) 0.3938(1) 0.5694(2) 0.095(1) Uiso 1.00 1 c .

loop_
_atom_site_aniso_label
_atom_site_aniso_U_11
_atom_site_aniso_U_22
_atom_site_aniso_U_33
_atom_site_aniso_U_12
_atom_site_aniso_U_13
_atom_site_aniso_U_23
O1 0.0401(9) 0.110(2) 0.107(2) -0.0162(9) -0.0053(9) 0.009(1)
O2 0.0346(7) 0.0618(9) 0.078(1) -0.0035(7) -0.0005(7) -0.0102(8)
O3 0.053(1) 0.062(1) 0.136(2) 0.0042(9) -0.007(1) 0.001(1)
N1 0.0358(9) 0.057(1) 0.063(1) 0.0016(8) 0.0039(8) 0.0014(9)
C1 0.052(1) 0.066(1) 0.057(1) 0.005(1) 0.014(1) 0.005(1)
C2 0.068(2) 0.091(2) 0.063(2) 0.008(1) 0.007(1) 0.004(1)
C3 0.078(2) 0.090(2) 0.070(2) 0.000(2) 0.011(1) -0.008(2)
C4 0.070(2) 0.065(2) 0.078(2) -0.004(1) 0.025(1) -0.007(1)
C5 0.053(1) 0.065(1) 0.071(2) 0.003(1) 0.021(1) 0.005(1)
C6 0.050(1) 0.063(1) 0.058(1) 0.000(1) 0.011(1) 0.002(1)
C7 0.152(4) 0.140(3) 0.091(3) -0.000(3) -0.014(2) -0.038(2)
C8 0.074(2) 0.070(2) 0.106(2) 0.010(1) 0.006(2) 0.011(2)
C9 0.060(1) 0.070(2) 0.063(2) 0.008(1) 0.010(1) 0.012(1)
C10 0.035(1) 0.057(1) 0.076(2) 0.001(1) -0.004(1) 0.006(1)
C11 0.056(1) 0.074(2) 0.068(2) 0.006(1) -0.007(1) -0.007(1)
C12 0.037(1) 0.054(1) 0.072(2) -0.005(1) -0.001(1) -0.005(1)
C13 0.035(1) 0.062(1) 0.063(2) -0.004(1) -0.0022(9) -0.001(1)
C14 0.040(1) 0.065(2) 0.064(1) 0.001(1) -0.005(1) -0.008(1)
C15 0.040(1) 0.077(2) 0.053(1) -0.002(1) -0.0010(9) -0.009(1)
C16 0.053(1) 0.076(2) 0.075(2) -0.012(1) 0.012(1) -0.017(1)
C17 0.072(2) 0.090(2) 0.077(2) -0.026(2) 0.014(1) -0.021(2)
C18 0.050(2) 0.127(3) 0.068(2) -0.026(2) 0.010(1) -0.010(2)
C19 0.044(1) 0.121(2) 0.064(2) -0.000(1) 0.007(1) -0.004(2)
C20 0.045(1) 0.092(2) 0.059(1) 0.005(1) 0.000(1) -0.005(1)
C21 0.114(3) 0.108(3) 0.171(4) -0.051(2) 0.050(3) -0.052(3)
C22 0.048(2) 0.183(4) 0.142(3) 0.017(2) 0.025(2) 0.001(3)
O4 0.127(2) 0.065(1) 0.080(1) 0.006(1) 0.046(1) -0.004(1)
O5 0.089(1) 0.060(1) 0.115(2) -0.0020(9) 0.049(1) -0.002(1)
O6 0.065(1) 0.0534(9) 0.067(1) 0.0022(7) 0.0052(8) 0.0050(8)
O7 0.068(1) 0.078(1) 0.058(1) -0.0197(9) -0.0014(8) 0.0009(9)
O8 0.074(1) 0.105(1) 0.060(1) -0.022(1) -0.0089(8) -0.001(1)
O9 0.071(1) 0.105(1) 0.071(1) -0.018(1) -0.0162(9) 0.000(1)
O10 0.092(1) 0.082(1) 0.076(1) -0.007(1) -0.023(1) -0.013(1)
O11 0.074(1) 0.066(1) 0.063(1) -0.0038(8) 0.0100(9) -0.0101(8)
C23 0.209(5) 0.073(2) 0.101(3) 0.017(2) 0.087(3) -0.005(2)
C24 0.084(3) 0.064(2) 0.065(3) -0.018(2) 0.023(2) -0.002(2)
C25 0.086(2) 0.074(2) 0.079(2) 0.008(2) 0.032(2) -0.008(2)
C26 0.063(2) 0.062(2) 0.082(2) 0.006(1) 0.007(1) -0.012(1)
C27 0.086(2) 0.057(1) 0.075(2) 0.006(1) 0.000(2) 0.010(1)
C28 0.084(2) 0.060(2) 0.071(2) -0.017(2) -0.005(2) 0.006(1)
C29 0.064(1) 0.054(1) 0.063(2) -0.009(1) -0.002(1) 0.015(1)
C30 0.072(2) 0.068(2) 0.079(2) -0.014(1) -0.006(1) 0.014(1)
C31 0.065(2) 0.075(2) 0.109(3) -0.005(1) 0.002(2) 0.011(2)
C32 0.078(2) 0.082(2) 0.105(3) 0.002(2) 0.021(2) 0.010(2)
C33 0.091(2) 0.076(2) 0.070(2) -0.004(2) 0.010(1) 0.004(1)
C34 0.071(2) 0.066(1) 0.062(2) -0.008(1) -0.006(1) 0.014(1)
C35 0.106(3) 0.125(3) 0.057(2) -0.033(3) -0.019(2) 0.007(2)
C36 0.090(2) 0.124(3) 0.067(2) -0.021(2) -0.032(2) 0.010(2)
C37 0.075(2) 0.115(3) 0.070(2) -0.026(2) -0.025(2) -0.003(2)
C38 0.096(2) 0.108(3) 0.074(2) -0.029(2) -0.021(2) -0.015(2)
C39 0.105(3) 0.082(2) 0.086(2) -0.010(2) -0.012(2) -0.024(2)
C40 0.087(2) 0.072(2) 0.069(2) 0.004(2) 0.004(2) -0.015(1)
C41 0.075(2) 0.051(1) 0.057(1) -0.013(1) 0.012(1) -0.001(1)
C42 0.088(2) 0.067(2) 0.066(2) -0.011(1) 0.010(1) -0.004(1)
C43 0.102(2) 0.082(2) 0.087(2) -0.010(2) -0.011(2) 0.002(2)
C44 0.161(4) 0.079(2) 0.070(2) -0.026(2) -0.020(2) 0.001(2)
C45 0.170(4) 0.066(2) 0.053(2) -0.013(2) 0.016(2) -0.002(1)
C46 0.116(2) 0.051(1) 0.060(2) -0.011(2) 0.027(2) 0.001(1)
C47 0.100(7) 0.082(6) 0.099(8) 0.030(6) 0.063(6) 0.020(6)

loop_
_atom_type_symbol
_atom_type_description
_atom_type_scat_dispersion_real
_atom_type_scat_dispersion_imag
_atom_type_scat_source
C C 0.006 0.003
;
International Tables for Crystallography
(1992, Vol. C, Tables 4.2.6.8 and 6.1.1.4)
;
H H 0.000 0.000
;
International Tables for Crystallography
(1992, Vol. C, Table 6.1.1.4)
;
N N 0.011 0.006
;
International Tables for Crystallography
(1992, Vol. C, Tables 4.2.6.8 and 6.1.1.4)
;
O O 0.017 0.010
;
International Tables for Crystallography
(1992, Vol. C, Tables 4.2.6.8 and 6.1.1.4)
;

loop_
_geom_angle_atom_site_label_1
_geom_angle_atom_site_label_2
_geom_angle_atom_site_label_3
_geom_angle
_geom_angle_publ_flag
C13 O2 C14 117.78(18) yes
C9 N1 C10 119.82(19) yes
C9 N1 C12 116.6(2) yes
C10 N1 C12 123.48(19) yes
C2 C1 C6 119.2(2) yes
C2 C1 C9 120.8(2) yes
C6 C1 C9 120.0(2) yes
C1 C2 C3 121.6(3) yes
C1 C2 H1 120.3(15) no
C3 C2 H1 117.9(15) no
C2 C3 C4 117.6(3) yes
C2 C3 C7 121.2(3) yes
C4 C3 C7 121.2(3) yes
C3 C4 C5 122.4(3) yes
C3 C4 H3 124.4(18) no
C5 C4 H3 113.2(18) no
C4 C5 C6 118.0(2) yes
C4 C5 C8 120.8(2) yes
C6 C5 C8 121.2(2) yes
C1 C6 C5 121.1(2) yes
C1 C6 H7 120.5(15) no
C5 C6 H7 117.7(15) no
C3 C7 H2 109.3(2) no
C3 C7 H9 109.7(2) no
H2 C7 H9 109.471 no
C3 C7 H11 109.4(2) no
H2 C7 H11 109.477 no
H9 C7 H11 109.469 no
C5 C8 H4 109.52(14) no
C5 C8 H5 109.48(15) no
H4 C8 H5 109.473 no
C5 C8 H6 109.41(16) no
H4 C8 H6 109.468 no
H5 C8 H6 109.472 no
N1 C9 C1 112.16(19) yes
N1 C9 H12 106.6(16) no
C1 C9 H12 105.2(16) no
N1 C9 H13 103.1(14) no
C1 C9 H13 109.6(13) no
H12 C9 H13 120.3(21) no
O1 C10 N1 122.1(2) yes
O1 C10 C11 120.0(2) yes
N1 C10 C11 117.86(19) yes
C10 C11 H8 108.1(16) no
C10 C11 H14 108.9(16) no
H8 C11 H14 112.7(21) no
C10 C11 H15 112.6(26) no
H8 C11 H15 104.3(30) no
H14 C11 H15 110.4(30) no
N1 C12 C13 112.18(18) yes
N1 C12 H16 112.8(16) no
C13 C12 H16 108.7(16) no
N1 C12 H17 112.4(12) no
C13 C12 H17 106.9(12) no
H16 C12 H17 103.4(20) no
O2 C13 C12 104.19(18) yes
O2 C13 H18 106.7(14) no
C12 C13 H18 112.3(14) no
O2 C13 H19 106.2(12) no
C12 C13 H19 113.9(12) no
H18 C13 H19 112.6(19) no
O2 C14 O3 124.7(2) yes
O2 C14 C15 111.1(2) yes
O3 C14 C15 124.2(2) yes
C14 C15 C16 121.5(2) yes
C14 C15 C20 118.3(2) yes
C16 C15 C20 120.1(2) yes
C15 C16 C17 119.7(2) yes
C15 C16 H20 112.8(16) no
C17 C16 H20 127.5(16) no
C16 C17 C18 118.9(3) yes
C16 C17 C21 119.6(3) yes
C18 C17 C21 121.5(3) yes
C17 C18 C19 122.5(2) yes
C17 C18 H21 126.8(16) no
C19 C18 H21 110.6(16) no
C18 C19 C20 117.9(2) yes
C18 C19 C22 120.6(3) yes
C20 C19 C22 121.5(3) yes
C15 C20 C19 121.0(3) yes
C15 C20 H22 121.9(15) no
C19 C20 H22 117.2(15) no
C17 C21 H10 108.94(18) no
C17 C21 H23 109.61(19) no
H10 C21 H23 109.478 no
C17 C21 H24 109.9(2) no
H10 C21 H24 109.474 no
H23 C21 H24 109.473 no
C19 C22 H25 110.26(19) no
C19 C22 H26 109.0(2) no
H25 C22 H26 109.475 no
C19 C22 H27 109.1(2) no
H25 C22 H27 109.473 no
H26 C22 H27 109.473 no
C23 O4 C46 120.5(3) yes
C24 O5 C25 103.3(3) yes
C24 O5 C47 46.1(5) yes
C25 O5 C47 132.0(5) yes
C26 O6 C27 112.1(2) yes
C28 O7 C29 117.2(2) yes
C34 O8 C35 117.6(3) yes
C36 O9 C37 111.2(3) yes
C38 O10 C39 113.2(2) yes
C40 O11 C41 116.8(2) yes
O4 C23 C24 119.0(3) yes
O4 C23 C47 114.7(5) yes
C24 C23 C47 51.8(6) yes
O5 C24 C23 108.4(4) yes
O5 C24 C47 62.0(6) yes
C23 C24 C47 55.9(5) yes
O5 C25 C26 111.4(3) yes
O5 C25 H44 107.6(19) no
C26 C25 H44 112.5(19) no
O5 C25 H45 115.8(17) no
C26 C25 H45 102.0(17) no
H44 C25 H45 107.5(26) no
O6 C26 C25 109.9(2) yes
O6 C26 H46 108.1(14) no
C25 C26 H46 111.8(14) no
O6 C26 H47 108.6(14) no
C25 C26 H47 109.6(15) no
H46 C26 H47 109.0(21) no
O6 C27 C28 109.4(2) yes
O6 C27 H48 114.0(18) no
C28 C27 H48 109.1(18) no
O6 C27 H49 108.3(15) no
C28 C27 H49 111.3(15) no
H48 C27 H49 104.7(24) no
O7 C28 C27 110.5(2) yes
O7 C28 H50 109.6(20) no
C27 C28 H50 105.8(19) no
O7 C28 H51 104.7(18) no
C27 C28 H51 113.2(19) no
H50 C28 H51 113.1(26) no
O7 C29 C30 125.0(2) yes
O7 C29 C34 115.9(2) yes
C30 C29 C34 119.1(3) yes
C29 C30 C31 120.6(3) yes
C29 C30 H52 119.64(17) no
C31 C30 H52 119.74(18) no
C30 C31 C32 120.3(3) yes
C30 C31 H53 119.82(18) no
C32 C31 H53 119.91(18) no
C31 C32 C33 120.0(3) yes
C31 C32 H54 120.07(18) no
C33 C32 H54 119.92(19) no
C32 C33 C34 120.4(3) yes
C32 C33 H55 119.77(19) no
C34 C33 H55 119.86(17) no
O8 C34 C29 115.2(2) yes
O8 C34 C33 125.3(3) yes
C29 C34 C33 119.5(2) yes
O8 C35 C36 108.2(3) yes
O8 C35 H28 108.8(24) no
C36 C35 H28 104.1(23) no
O8 C35 H29 110.1(29) no
C36 C35 H29 119.3(30) no
H28 C35 H29 105.8(36) no
O9 C36 C35 108.9(3) yes
O9 C36 H30 103.7(20) no
C35 C36 H30 107.2(20) no
O9 C36 H31 109.4(16) no
C35 C36 H31 110.3(16) no
H30 C36 H31 116.9(26) no
O9 C37 C38 111.4(3) yes
O9 C37 H32 108.8(17) no
C38 C37 H32 106.8(16) no
O9 C37 H33 102.1(29) no
C38 C37 H33 111.1(30) no
H32 C37 H33 116.6(34) no
O10 C38 C37 111.4(3) yes
O10 C38 H34 107.7(26) no
C37 C38 H34 103.2(26) no
O10 C38 H35 101.0(24) no
C37 C38 H35 115.9(23) no
H34 C38 H35 117.6(34) no
O10 C39 C40 110.2(3) yes
O10 C39 H36 107.9(19) no
C40 C39 H36 109.7(19) no
O10 C39 H37 113.4(15) no
C40 C39 H37 113.6(16) no
H36 C39 H37 101.4(24) no
O11 C40 C39 109.0(3) yes
O11 C40 H38 104.6(19) no
C39 C40 H38 108.4(20) no
O11 C40 H39 107.3(15) no
C39 C40 H39 109.9(16) no
H38 C40 H39 117.3(25) no
O11 C41 C42 125.5(2) yes
O11 C41 C46 115.7(2) yes
C42 C41 C46 118.8(3) yes
C41 C42 C43 121.3(3) yes
C41 C42 H40 119.25(16) no
C43 C42 H40 119.4(2) no
C42 C43 C44 118.9(3) yes
C42 C43 H41 120.6(2) no
C44 C43 H41 120.5(2) no
C43 C44 C45 121.0(3) yes
C43 C44 H42 119.6(2) no
C45 C44 H42 119.37(19) no
C44 C45 C46 119.9(3) yes
C44 C45 H43 119.79(19) no
C46 C45 H43 120.3(2) no
O4 C46 C41 114.3(3) yes
O4 C46 C45 125.9(3) yes
C41 C46 C45 119.8(3) yes
O5 C47 C23 128.6(9) yes
O5 C47 C24 71.9(7) yes
C23 C47 C24 72.4(7) yes

loop_
_geom_bond_atom_site_label_1
_geom_bond_atom_site_label_2
_geom_bond_distance
_geom_bond_publ_flag
O1 C10 1.229(3) yes
O2 C13 1.450(3) yes
O2 C14 1.324(3) yes
O3 C14 1.189(3) yes
N1 C9 1.467(3) yes
N1 C10 1.356(3) yes
N1 C12 1.467(3) yes
C1 C2 1.388(4) yes
C1 C6 1.385(3) yes
C1 C9 1.513(3) yes
C2 C3 1.381(4) yes
C2 H1 1.03(3) no
C3 C4 1.394(4) yes
C3 C7 1.512(4) yes
C4 C5 1.390(4) yes
C4 H3 0.98(3) no
C5 C6 1.387(3) yes
C5 C8 1.495(4) yes
C6 H7 0.92(3) no
C7 H2 0.950 no
C7 H9 0.950 no
C7 H11 0.950 no
C8 H4 0.950 no
C8 H5 0.950 no
C8 H6 0.950 no
C9 H12 0.91(3) no
C9 H13 1.12(3) no
C10 C11 1.499(4) yes
C11 H8 1.05(3) no
C11 H14 1.07(3) no
C11 H15 0.91(4) no
C12 C13 1.503(3) yes
C12 H16 0.99(3) no
C12 H17 1.04(2) no
C13 H18 0.94(3) no
C13 H19 1.06(2) no
C14 C15 1.500(3) yes
C15 C16 1.380(3) yes
C15 C20 1.391(3) yes
C16 C17 1.387(3) yes
C16 H20 1.11(3) no
C17 C18 1.393(4) yes
C17 C21 1.504(4) yes
C18 C19 1.366(4) yes
C18 H21 1.04(3) no
C19 C20 1.388(4) yes
C19 C22 1.503(4) yes
C20 H22 1.08(3) no
C21 H10 0.950 no
C21 H23 0.950 no
C21 H24 0.950 no
C22 H25 0.950 no
C22 H26 0.950 no
C22 H27 0.950 no
O4 C23 1.445(3) yes
O4 C46 1.370(4) yes
O5 C24 1.525(5) yes
O5 C25 1.412(3) yes
O5 C47 1.42(1) yes
O6 C26 1.419(3) yes
O6 C27 1.423(3) yes
O7 C28 1.417(3) yes
O7 C29 1.371(3) yes
O8 C34 1.378(3) yes
O8 C35 1.421(4) yes
O9 C36 1.408(4) yes
O9 C37 1.406(4) yes
O10 C38 1.392(4) yes
O10 C39 1.418(4) yes
O11 C40 1.427(3) yes
O11 C41 1.356(3) yes
C23 C24 1.402(6) yes
C23 C47 1.218(9) yes
C24 C47 1.156(13) yes
C25 C26 1.474(4) yes
C25 H44 0.94(3) no
C25 H45 0.97(3) no
C26 H46 0.91(2) no
C26 H47 1.02(3) no
C27 C28 1.490(4) yes
C27 H48 0.97(3) no
C27 H49 1.10(3) no
C28 H50 0.88(3) no
C28 H51 0.88(3) no
C29 C30 1.386(4) yes
C29 C34 1.398(4) yes
C30 C31 1.383(4) yes
C30 H52 0.950 no
C31 C32 1.358(4) yes
C31 H53 0.950 no
C32 C33 1.394(4) yes
C32 H54 0.950 no
C33 C34 1.380(4) yes
C33 H55 0.950 no
C35 C36 1.495(5) yes
C35 H28 0.90(4) no
C35 H29 0.86(4) no
C36 H30 0.94(3) no
C36 H31 1.02(3) no
C37 C38 1.460(5) yes
C37 H32 0.92(3) no
C37 H33 0.82(4) no
C38 H34 1.00(5) no
C38 H35 0.96(4) no
C39 C40 1.492(4) yes
C39 H36 1.03(4) no
C39 H37 1.02(3) no
C40 H38 0.88(3) no
C40 H39 1.01(3) no
C41 C42 1.372(4) yes
C41 C46 1.409(4) yes
C42 C43 1.394(4) yes
C42 H40 0.950 no
C43 C44 1.364(5) yes
C43 H41 0.950 no
C44 C45 1.391(5) yes
C44 H42 0.950 no
C45 C46 1.370(5) yes
C45 H43 0.950 no

loop_
_geom_contact_atom_site_label_1
_geom_contact_atom_site_label_2
_geom_contact_site_symmetry_2
_geom_contact_distance
_geom_contact_publ_flag
O1 N1 . 2.263(2) yes
O1 C6 . 3.587(3) yes
O1 C9 . 2.749(4) yes
O1 C10 . 1.229(3) yes
O1 C11 . 2.366(3) yes
O1 C22 1_655 3.206(3) yes
O1 H7 . 2.94(3) no
O1 H8 . 2.46(3) no
O1 H12 . 3.50(3) no
O1 H13 . 2.19(3) no
O1 H14 . 3.14(3) no
O1 H15 . 2.84(4) no
O1 H25 1_655 2.905(4) no
O1 H26 1_655 2.743(3) no
O1 H27 1_655 3.517(4) no
O1 C37 4_555 3.599(4) yes
O1 H32 4_555 2.77(3) no
O1 H34 4_555 3.55(4) no
O1 H49 2_767 2.76(3) no
O1 H51 . 3.30(3) no
O1 H52 . 3.598(3) no
O2 O3 . 2.227(2) yes
O2 C12 . 2.330(2) yes
O2 C13 . 1.450(3) yes
O2 C14 . 1.324(3) yes
O2 C15 . 2.330(2) yes
O2 C16 . 2.708(3) yes
O2 H16 . 2.47(3) no
O2 H17 . 2.46(2) no
O2 H18 . 1.94(2) no
O2 H19 . 2.02(2) no
O2 H20 . 2.23(3) no
O2 O4 . 3.551(3) yes
O2 O5 . 3.311(3) yes
O2 O10 . 3.288(2) yes
O2 C37 . 3.502(4) yes
O2 H33 . 2.80(4) no
O3 C13 . 2.694(3) yes
O3 C14 . 1.189(3) yes
O3 C15 . 2.382(3) yes
O3 C16 . 3.599(3) yes
O3 C20 . 2.847(3) yes
O3 H2 3_656 3.114(5) no
O3 H9 3_656 3.541(5) no
O3 H18 . 2.79(2) no
O3 H19 . 2.49(2) no
O3 H22 . 2.59(3) no
O3 O5 . 3.587(3) yes
O3 C26 . 3.412(4) yes
O3 H42 4_454 3.009(4) no
O3 H46 . 2.61(2) no
O3 H48 . 3.17(3) no
N1 C1 . 2.473(3) yes
N1 C2 . 3.542(3) yes
N1 C6 . 3.055(3) yes
N1 C9 . 1.467(3) yes
N1 C10 . 1.356(3) yes
N1 C11 . 2.446(3) yes
N1 C12 . 1.467(3) yes
N1 C13 . 2.465(3) yes
N1 H7 . 2.98(2) no
N1 H8 . 3.28(3) no
N1 H12 . 1.94(3) no
N1 H13 . 2.04(3) no
N1 H14 . 2.60(3) no
N1 H15 . 2.83(4) no
N1 H16 . 2.06(3) no
N1 H17 . 2.09(2) no
N1 H18 . 2.73(2) no
N1 H19 . 2.80(2) no
N1 O7 . 3.562(2) yes
C1 C2 . 1.388(4) yes
C1 C3 . 2.417(4) yes
C1 C4 . 2.755(4) yes
C1 C5 . 2.414(3) yes
C1 C6 . 1.385(3) yes
C1 C9 . 1.513(3) yes
C1 C10 . 3.387(3) yes
C1 C12 . 3.148(3) yes
C1 H1 . 2.11(3) no
C1 H7 . 2.02(3) no
C1 H12 . 1.96(3) no
C1 H13 . 2.17(3) no
C1 H16 . 2.84(3) no
C1 H38 . 3.22(3) no
C2 C3 . 1.381(4) yes
C2 C4 . 2.373(4) yes
C2 C5 . 2.780(4) yes
C2 C6 . 2.391(4) yes
C2 C7 . 2.521(5) yes
C2 C9 . 2.523(4) yes
C2 H1 . 1.03(3) no
C2 H2 . 3.282(5) no
C2 H3 . 3.29(3) no
C2 H7 . 3.23(3) no
C2 H9 . 2.759(5) no
C2 H11 . 2.761(4) no
C2 H12 . 2.48(2) no
C2 H13 . 3.29(3) no
C2 H16 . 3.17(3) no
C2 O10 . 3.578(3) yes
C2 C47 4_554 3.480(8) yes
C2 H38 . 3.06(3) no
C3 C4 . 1.394(4) yes
C3 C5 . 2.440(4) yes
C3 C6 . 2.788(4) yes
C3 C7 . 1.512(4) yes
C3 H1 . 2.08(3) no
C3 H2 . 2.034(5) no
C3 H3 . 2.11(3) no
C3 H9 . 2.039(5) no
C3 H11 . 2.035(4) no
C3 H38 . 3.09(3) no
C3 H45 4_554 3.18(3) no
C4 C5 . 1.390(4) yes
C4 C6 . 2.380(4) yes
C4 C7 . 2.532(5) yes
C4 C8 . 2.509(4) yes
C4 H1 . 3.30(3) no
C4 H2 . 2.566(5) no
C4 H3 . 0.98(3) no
C4 H4 . 2.746(4) no
C4 H5 . 2.742(4) no
C4 H6 . 3.276(4) no
C4 H7 . 3.20(3) no
C4 H9 . 3.133(5) no
C4 H11 . 3.129(5) no
C4 H38 . 3.25(3) no
C4 H45 4_554 2.75(3) no
C5 C6 . 1.387(3) yes
C5 C8 . 1.495(4) yes
C5 H3 . 1.99(3) no
C5 H4 . 2.021(4) no
C5 H5 . 2.021(3) no
C5 H6 . 2.020(4) no
C5 H7 . 1.99(3) no
C5 H38 . 3.43(3) no
C5 H40 . 3.186(3) no
C5 H45 4_554 3.23(3) no
C6 C8 . 2.512(4) yes
C6 C9 . 2.510(3) yes
C6 C10 . 3.520(3) yes
C6 H1 . 3.33(3) no
C6 H3 . 3.23(3) no
C6 H4 . 3.114(4) no
C6 H5 . 3.108(4) no
C6 H6 . 2.547(4) no
C6 H7 . 0.92(3) no
C6 H12 . 3.21(3) no
C6 H13 . 2.77(3) no
C6 H21 1_655 3.55(3) no
C6 H38 . 3.39(3) no
C6 H40 . 3.443(3) no
C7 H1 . 2.68(3) no
C7 H2 . 0.950 no
C7 H3 . 2.77(3) no
C7 H9 . 0.950 no
C7 H11 . 0.950 no
C7 H22 4_554 3.50(3) no
C7 H34 . 3.53(5) no
C7 H36 . 3.50(3) no
C8 H3 . 2.57(3) no
C8 H4 . 0.950 no
C8 H5 . 0.950 no
C8 H6 . 0.950 no
C8 H7 . 2.64(2) no
C8 H10 1_655 3.496(5) no
C8 H21 1_655 3.60(3) no
C8 H28 4_555 3.43(4) no
C8 H30 4_555 3.44(3) no
C8 H40 . 3.388(4) no
C8 H53 3_746 3.468(4) no
C9 C10 . 2.442(4) yes
C9 C12 . 2.496(3) yes
C9 C13 . 3.327(3) yes
C9 H1 . 2.72(3) no
C9 H7 . 2.67(2) no
C9 H12 . 0.91(3) no
C9 H13 . 1.12(3) no
C9 H16 . 2.60(3) no
C9 H17 . 3.33(2) no
C9 H18 . 3.19(2) no
C9 O8 . 3.592(3) yes
C9 C29 . 3.476(3) yes
C9 C34 . 3.416(4) yes
C10 C11 . 1.499(4) yes
C10 C12 . 2.487(3) yes
C10 C13 . 3.313(3) yes
C10 H7 . 3.08(2) no
C10 H8 . 2.08(3) no
C10 H12 . 3.09(3) no
C10 H13 . 2.41(3) no
C10 H14 . 2.11(3) no
C10 H15 . 2.03(4) no
C10 H16 . 3.25(3) no
C10 H17 . 2.67(2) no
C10 H19 . 3.23(2) no
C10 H32 4_555 3.16(3) no
C10 H51 . 3.24(3) no
C11 C12 . 2.868(4) yes
C11 C13 . 3.517(4) yes
C11 H8 . 1.05(3) no
C11 H14 . 1.07(3) no
C11 H15 . 0.91(4) no
C11 H17 . 2.52(2) no
C11 H19 . 3.15(2) no
C11 O5 . 3.520(3) yes
C11 O6 . 3.313(3) yes
C11 H32 4_555 3.07(3) no
C11 H35 4_555 3.55(4) no
C11 H44 . 3.30(3) no
C11 H50 2_767 3.44(3) no
C11 H51 . 3.59(3) no
C12 C13 . 1.503(3) yes
C12 C14 . 3.571(3) yes
C12 H12 . 2.54(2) no
C12 H13 . 3.38(3) no
C12 H14 . 2.55(3) no
C12 H15 . 3.08(4) no
C12 H16 . 0.99(3) no
C12 H17 . 1.04(2) no
C12 H18 . 2.05(2) no
C12 H19 . 2.16(2) no
C12 O4 . 3.555(3) yes
C12 O10 . 3.324(3) yes
C12 O11 . 3.227(3) yes
C12 C41 . 3.467(3) yes
C12 H38 . 3.36(3) no
C13 C14 . 2.376(3) yes
C13 H12 . 3.03(2) no
C13 H14 . 2.81(3) no
C13 H16 . 2.05(3) no
C13 H17 . 2.06(2) no
C13 H18 . 0.94(3) no
C13 H19 . 1.06(2) no
C13 H20 . 3.57(3) no
C13 O5 . 3.479(3) yes
C13 O6 . 3.360(3) yes
C13 O7 . 3.265(3) yes
C13 O8 . 3.598(3) yes
C13 O9 . 3.573(3) yes
C13 H33 . 3.37(4) no
C14 C15 . 1.500(3) yes
C14 C16 . 2.513(3) yes
C14 C20 . 2.483(3) yes
C14 H18 . 2.66(2) no
C14 H19 . 2.52(2) no
C14 H20 . 2.61(3) no
C14 H22 . 2.70(3) no
C14 O5 . 3.370(3) yes
C14 H33 . 3.17(4) no
C14 H42 4_454 3.175(4) no
C14 H46 . 3.28(2) no
C15 C16 . 1.380(3) yes
C15 C17 . 2.392(4) yes
C15 C18 . 2.743(3) yes
C15 C19 . 2.418(3) yes
C15 C20 . 1.391(3) yes
C15 H20 . 2.08(3) no
C15 H22 . 2.16(3) no
C15 H33 . 3.49(4) no
C15 H42 4_454 3.076(4) no
C16 C17 . 1.387(3) yes
C16 C18 . 2.394(4) yes
C16 C19 . 2.797(4) yes
C16 C20 . 2.401(4) yes
C16 C21 . 2.500(4) yes
C16 H10 . 3.266(4) no
C16 H20 . 1.11(3) no
C16 H21 . 3.37(3) no
C16 H22 . 3.39(3) no
C16 H23 . 2.737(4) no
C16 H24 . 2.733(4) no
C16 H33 . 3.34(4) no
C17 C18 . 1.393(4) yes
C17 C19 . 2.419(4) yes
C17 C20 . 2.764(4) yes
C17 C21 . 1.504(4) yes
C17 H10 . 2.023(4) no
C17 H20 . 2.24(3) no
C17 H21 . 2.18(3) no
C17 H23 . 2.031(4) no
C17 H24 . 2.034(5) no
C17 H29 4_455 3.42(4) no
C17 H55 4_455 3.482(4) no
C18 C19 . 1.366(4) yes
C18 C20 . 2.359(4) yes
C18 C21 . 2.529(5) yes
C18 C22 . 2.494(5) yes
C18 H10 . 2.558(5) no
C18 H20 . 3.45(3) no
C18 H21 . 1.04(3) no
C18 H22 . 3.32(3) no
C18 H23 . 3.124(5) no
C18 H24 . 3.133(6) no
C18 H25 . 2.738(5) no
C18 H26 . 2.730(5) no
C18 H27 . 3.256(6) no
C18 H28 4_455 3.54(4) no
C18 H29 4_455 3.20(4) no
C18 H30 4_455 3.49(3) no
C18 H43 4_454 3.276(4) no
C19 C20 . 1.388(4) yes
C19 C22 . 1.503(4) yes
C19 H21 . 1.98(3) no
C19 H22 . 2.11(3) no
C19 H25 . 2.037(4) no
C19 H26 . 2.023(4) no
C19 H27 . 2.024(5) no
C19 H43 4_454 2.949(4) no
C20 C22 . 2.523(4) yes
C20 H11 4_455 3.121(5) no
C20 H20 . 3.35(3) no
C20 H21 . 3.24(3) no
C20 H22 . 1.08(3) no
C20 H25 . 3.128(4) no
C20 H26 . 3.116(4) no
C20 H27 . 2.556(4) no
C20 H42 4_454 2.938(5) no
C20 H43 4_454 3.203(4) no
C21 H10 . 0.950 no
C21 H20 . 2.84(3) no
C21 H21 . 2.84(3) no
C21 H23 . 0.950 no
C21 H24 . 0.950 no
C21 C31 3_646 3.598(4) yes
C21 H28 4_455 3.56(4) no
C21 H37 . 3.58(3) no
C21 H55 4_455 3.298(6) no
C22 H21 . 2.52(3) no
C22 H22 . 2.69(3) no
C22 H25 . 0.950 no
C22 H26 . 0.950 no
C22 H27 . 0.950 no
C22 H34 4_455 3.58(5) no
C22 H43 4_454 3.324(5) no
C22 H47 2_667 3.34(3) no
C22 H49 2_667 3.54(3) no
H1 H2 . 3.58(3) no
H1 H9 . 2.68(3) no
H1 H11 . 2.73(3) no
H1 H12 . 2.31(4) no
H1 H13 . 3.57(4) no
H1 H16 . 3.13(4) no
H1 O9 . 2.80(3) no
H1 O10 . 3.22(3) no
H1 C38 . 3.47(3) no
H1 H29 . 3.25(5) no
H1 H34 . 2.97(5) no
H1 H38 . 3.47(4) no
H2 H3 . 2.45(3) no
H2 H9 . 1.551 no
H2 H11 . 1.551 no
H2 H22 3_646 2.92(3) no
H2 H45 4_554 3.54(3) no
H2 H46 3_646 3.58(2) no
H3 H4 . 2.60(3) no
H3 H5 . 2.61(3) no
H3 H6 . 3.48(3) no
H3 H9 . 3.41(3) no
H3 H11 . 3.41(3) no
H3 C43 2_757 3.34(3) no
H3 C44 2_757 3.16(3) no
H3 H41 2_757 3.44(3) no
H3 H42 2_757 3.09(3) no
H3 H45 4_554 2.72(4) no
H3 H53 3_746 3.39(3) no
H4 H5 . 1.551 no
H4 H6 . 1.551 no
H4 H7 . 3.31(2) no
H4 C41 2_757 3.064(4) no
H4 C42 2_757 2.695(4) no
H4 C43 2_757 2.985(4) no
H4 C44 2_757 3.529(4) no
H4 H39 2_757 3.21(3) no
H4 H40 . 2.919(4) no
H4 H40 2_757 2.864(4) no
H4 H41 . 3.240(5) no
H4 H41 2_757 3.324(4) no
H4 H54 3_746 3.542(4) no
H5 H6 . 1.551 no
H5 H7 . 3.24(2) no
H5 H10 1_655 2.804(5) no
H5 H21 1_655 3.47(3) no
H5 C31 3_746 3.141(4) no
H5 C32 3_746 3.349(4) no
H5 H28 4_555 3.46(4) no
H5 H45 4_554 3.19(3) no
H5 H53 3_746 2.582(4) no
H5 H54 3_746 2.970(4) no
H6 H7 . 2.33(2) no
H6 H10 1_655 3.349(5) no
H6 H21 1_655 3.09(3) no
H6 C35 4_555 3.308(5) no
H6 C36 4_555 3.050(5) no
H6 H28 4_555 2.66(4) no
H6 H30 4_555 2.50(3) no
H6 H31 4_555 3.18(3) no
H6 H40 . 3.548(4) no
H6 H41 . 3.353(5) no
H7 H12 . 3.51(4) no
H7 H13 . 2.63(4) no
H7 H21 1_655 2.99(4) no
H7 H25 1_655 3.41(3) no
H7 H26 1_655 3.52(3) no
H7 H30 4_555 2.87(4) no
H8 H14 . 1.77(4) no
H8 H15 . 1.55(5) no
H8 H17 . 3.56(4) no
H8 H23 4_555 3.44(3) no
H8 O6 . 3.35(3) no
H8 C28 2_767 3.33(3) no
H8 C37 4_555 3.32(3) no
H8 C38 4_555 3.24(3) no
H8 H32 4_555 2.77(4) no
H8 H33 4_555 3.56(5) no
H8 H35 4_555 2.63(5) no
H8 H44 . 3.20(4) no
H8 H49 2_767 3.27(4) no
H8 H50 2_767 2.51(4) no
H8 H51 . 3.47(4) no
H9 H11 . 1.551 no
H9 H27 4_554 3.424(6) no
H9 O10 . 3.564(5) no
H9 C38 . 3.527(6) no
H9 C39 . 3.485(6) no
H9 H34 . 2.70(5) no
H9 H36 . 2.72(3) no
H9 H38 . 3.59(3) no
H9 H46 3_646 3.38(2) no
H9 H48 3_646 3.00(3) no
H10 H21 . 2.50(3) no
H10 H23 . 1.551 no
H10 H24 . 1.551 no
H10 C30 3_646 3.503(4) no
H10 C31 3_646 3.114(4) no
H10 C32 3_646 3.306(5) no
H10 H28 4_455 3.13(4) no
H10 H29 4_455 3.59(4) no
H10 H44 4_454 3.38(3) no
H10 H53 3_646 3.255(4) no
H10 H54 3_646 3.524(5) no
H10 H55 4_455 3.532(6) no
H11 H22 4_554 2.61(3) no
H11 H27 4_554 3.288(6) no
H11 H45 4_554 3.58(3) no
H12 H13 . 1.77(4) no
H12 H16 . 2.51(4) no
H12 H17 . 3.52(4) no
H12 H18 . 2.66(3) no
H12 O7 . 3.50(2) no
H12 O8 . 2.80(3) no
H12 O9 . 3.20(3) no
H12 C29 . 3.20(2) no
H12 C33 . 3.44(2) no
H12 C34 . 2.86(2) no
H12 C35 . 3.30(3) no
H12 H29 . 3.09(5) no
H13 H25 1_655 2.86(3) no
H13 C29 . 3.16(3) no
H13 C30 . 3.25(3) no
H13 C31 . 3.55(3) no
H13 C34 . 3.33(3) no
H14 H15 . 1.63(5) no
H14 H16 . 3.50(4) no
H14 H17 . 2.16(4) no
H14 H18 . 3.58(4) no
H14 H19 . 2.28(4) no
H14 O4 . 3.55(3) no
H14 O5 . 2.55(3) no
H14 O6 . 2.55(3) no
H14 C24 . 3.09(3) no
H14 C25 . 2.89(3) no
H14 C26 . 3.23(3) no
H14 C47 . 3.54(3) no
H14 H44 . 2.62(4) no
H14 H51 . 3.43(4) no
H15 H17 . 2.51(5) no
H15 O4 . 3.56(4) no
H15 C24 . 3.55(4) no
H15 C37 4_555 3.49(4) no
H15 C44 . 3.36(4) no
H15 C45 . 3.00(4) no
H15 C46 . 3.11(4) no
H15 H32 4_555 2.81(5) no
H15 H33 4_555 3.54(6) no
H15 H43 . 3.25(4) no
H15 H44 . 3.60(5) no
H16 H17 . 1.59(3) no
H16 H18 . 2.36(3) no
H16 H19 . 2.95(4) no
H16 H20 . 3.46(4) no
H16 O9 . 3.35(3) no
H16 O10 . 2.40(3) no
H16 O11 . 2.72(3) no
H16 C38 . 3.50(3) no
H16 C39 . 3.21(3) no
H16 C40 . 2.97(3) no
H16 C41 . 3.27(3) no
H16 H33 . 3.42(5) no
H16 H38 . 2.56(4) no
H17 H18 . 2.85(3) no
H17 H19 . 2.44(3) no
H17 O4 . 2.58(2) no
H17 O5 . 3.27(2) no
H17 O11 . 2.72(2) no
H17 C23 . 3.57(2) no
H17 C40 . 3.60(2) no
H17 C41 . 2.73(2) no
H17 C42 . 3.59(2) no
H17 C46 . 2.73(2) no
H17 H38 . 3.35(4) no
H18 H19 . 1.66(3) no
H18 O7 . 2.88(2) no
H18 O8 . 2.71(3) no
H18 O9 . 2.88(3) no
H18 C29 . 3.59(2) no
H18 C34 . 3.55(2) no
H18 C35 . 3.49(3) no
H18 C36 . 3.22(3) no
H18 C37 . 3.44(2) no
H18 H31 . 2.88(4) no
H18 H33 . 2.97(5) no
H18 H48 . 3.60(4) no
H19 O5 . 2.85(2) no
H19 O6 . 2.31(2) no
H19 O7 . 2.93(2) no
H19 C25 . 3.35(2) no
H19 C26 . 2.92(2) no
H19 C27 . 2.90(2) no
H19 C28 . 3.25(2) no
H19 H46 . 2.74(3) no
H19 H48 . 2.84(4) no
H19 H51 . 3.31(3) no
H20 H23 . 2.86(3) no
H20 H24 . 2.83(3) no
H20 O4 . 3.56(3) no
H20 O10 . 2.74(3) no
H20 O11 . 3.29(3) no
H20 C37 . 3.45(3) no
H20 C38 . 3.26(3) no
H20 C39 . 3.25(3) no
H20 H33 . 2.88(5) no
H20 H35 . 3.07(5) no
H20 H37 . 2.98(4) no
H21 H23 . 3.45(3) no
H21 H24 . 3.49(3) no
H21 H25 . 2.52(3) no
H21 H26 . 2.57(3) no
H21 H27 . 3.43(3) no
H21 C24 4_454 3.54(3) no
H21 C35 4_455 3.50(3) no
H21 C36 4_455 3.60(3) no
H21 H28 4_455 3.23(5) no
H21 H29 4_455 3.25(5) no
H21 H30 4_455 2.88(4) no
H21 H43 4_454 3.54(3) no
H22 H25 . 3.32(3) no
H22 H26 . 3.33(3) no
H22 H27 . 2.32(3) no
H22 H42 4_454 2.87(3) no
H22 H43 4_454 3.52(3) no
H23 H24 . 1.551 no
H23 C29 3_646 3.345(4) no
H23 C30 3_646 3.120(4) no
H23 C31 3_646 3.378(4) no
H23 H35 . 3.14(4) no
H23 H37 . 3.10(3) no
H23 H44 4_454 3.31(3) no
H23 H50 3_646 3.41(3) no
H23 H52 3_646 3.331(4) no
H24 C33 4_455 3.438(5) no
H24 H28 4_455 3.40(4) no
H24 H29 4_455 3.48(4) no
H24 H37 . 3.23(3) no
H24 H55 4_455 2.586(5) no
H25 H26 . 1.551 no
H25 H27 . 1.551 no
H25 H43 4_454 2.920(5) no
H25 H47 2_667 3.47(3) no
H25 H53 1_455 3.538(5) no
H26 H27 . 1.551 no
H26 O9 4_455 3.229(5) no
H26 C36 4_455 3.558(7) no
H26 C37 4_455 3.430(6) no
H26 C38 4_455 3.555(6) no
H26 H30 4_455 2.94(3) no
H26 H32 4_455 3.05(3) no
H26 H34 4_455 2.79(5) no
H26 H49 2_667 3.25(3) no
H27 C26 2_667 3.422(5) no
H27 H34 4_455 3.54(5) no
H27 H43 4_454 3.565(5) no
H27 H46 2_667 3.51(2) no
H27 H47 2_667 2.50(3) no
H27 H49 2_667 3.11(3) no
O4 O5 . 2.972(3) yes
O4 O11 . 2.563(2) yes
O4 C23 . 1.445(3) yes
O4 C24 . 2.453(4) yes
O4 C32 4_455 3.429(4) yes
O4 C41 . 2.334(3) yes
O4 C42 . 3.595(4) yes
O4 C45 . 2.440(5) yes
O4 C46 . 1.370(4) yes
O4 C47 . 2.244(9) yes
O4 H43 . 2.669(4) no
O4 H54 4_455 2.823(4) no
O5 O6 . 2.977(2) yes
O5 C23 . 2.375(4) yes
O5 C24 . 1.525(5) yes
O5 C25 . 1.412(3) yes
O5 C26 . 2.384(3) yes
O5 C47 . 1.42(1) yes
O5 H44 . 1.92(3) no
O5 H45 . 2.03(3) no
O5 H46 . 2.49(2) no
O5 H47 . 3.24(3) no
O6 O7 . 3.137(2) yes
O6 C25 . 2.368(3) yes
O6 C26 . 1.419(3) yes
O6 C27 . 1.423(3) yes
O6 C28 . 2.378(3) yes
O6 H44 . 2.49(3) no
O6 H45 . 3.11(3) no
O6 H46 . 1.91(2) no
O6 H47 . 2.00(3) no
O6 H48 . 2.02(3) no
O6 H49 . 2.06(3) no
O6 H50 . 3.05(3) no
O6 H50 2_767 3.53(3) no
O6 H51 . 2.41(3) no
O6 H51 2_767 3.33(3) no
O6 H52 2_767 2.780(3) no
O7 O8 . 2.585(2) yes
O7 C27 . 2.388(4) yes
O7 C28 . 1.417(3) yes
O7 C29 . 1.371(3) yes
O7 C30 . 2.445(3) yes
O7 C34 . 2.348(3) yes
O7 H36 3_656 3.36(3) no
O7 H37 3_656 3.28(3) no
O7 H48 . 2.41(3) no
O7 H49 . 3.28(3) no
O7 H50 . 1.90(3) no
O7 H51 . 1.85(3) no
O7 H52 . 2.659(3) no
O8 O9 . 2.984(3) yes
O8 C29 . 2.343(3) yes
O8 C33 . 2.449(3) yes
O8 C34 . 1.378(3) yes
O8 C35 . 1.421(4) yes
O8 C36 . 2.362(4) yes
O8 H28 . 1.91(4) no
O8 H29 . 1.90(4) no
O8 H30 . 3.14(3) no
O8 H31 . 2.43(3) no
O8 H37 3_656 3.56(3) no
O8 H55 . 2.667(3) no
O9 O10 . 2.870(3) yes
O9 C35 . 2.362(4) yes
O9 C36 . 1.408(4) yes
O9 C37 . 1.406(4) yes
O9 C38 . 2.367(4) yes
O9 H28 . 3.07(4) no
O9 H29 . 2.55(4) no
O9 H30 . 1.87(3) no
O9 H31 . 1.99(3) no
O9 H32 . 1.91(3) no
O9 H33 . 1.77(4) no
O9 H34 . 2.41(4) no
O9 H35 . 3.23(4) no
O10 O11 . 2.865(3) yes
O10 C37 . 2.356(4) yes
O10 C38 . 1.392(4) yes
O10 C39 . 1.418(4) yes
O10 C40 . 2.388(4) yes
O10 H32 . 3.12(3) no
O10 H33 . 2.45(4) no
O10 H34 . 1.94(5) no
O10 H35 . 1.83(4) no
O10 H36 . 1.99(3) no
O10 H37 . 2.05(3) no
O10 H38 . 2.46(3) no
O10 H39 . 3.26(3) no
O11 C39 . 2.378(4) yes
O11 C40 . 1.427(3) yes
O11 C41 . 1.356(3) yes
O11 C42 . 2.425(3) yes
O11 C46 . 2.340(3) yes
O11 H36 . 3.27(4) no
O11 H37 . 2.66(3) no
O11 H38 . 1.86(3) no
O11 H39 . 1.98(3) no
O11 H40 . 2.638(3) no
O11 H54 4_455 3.386(4) no
C23 C24 . 1.402(6) yes
C23 C25 . 3.536(5) yes
C23 C32 4_455 3.529(5) yes
C23 C45 . 2.912(7) yes
C23 C46 . 2.444(5) yes
C23 C47 . 1.218(9) yes
C23 H43 . 2.632(7) no
C23 H54 4_455 3.288(5) no
C24 C25 . 2.304(5) yes
C24 C45 . 3.345(6) yes
C24 C46 . 3.209(5) yes
C24 C47 . 1.156(13) yes
C24 H43 . 2.872(7) no
C24 H44 . 2.33(3) no
C24 H45 . 2.63(3) no
C25 C26 . 1.474(4) yes
C25 C47 . 2.584(12) yes
C25 H44 . 0.94(3) no
C25 H45 . 0.97(3) no
C25 H46 . 2.00(2) no
C25 H47 . 2.06(3) no
C25 H52 2_767 3.221(4) no
C25 H53 2_767 3.281(5) no
C26 C27 . 2.358(4) yes
C26 H44 . 2.03(3) no
C26 H45 . 1.93(3) no
C26 H46 . 0.91(2) no
C26 H47 . 1.02(3) no
C26 H48 . 2.60(3) no
C26 H49 . 2.60(3) no
C26 H52 2_767 2.978(4) no
C26 H53 2_767 3.485(5) no
C27 C28 . 1.490(4) yes
C27 H34 3_656 3.33(4) no
C27 H35 3_656 3.34(4) no
C27 H36 3_656 3.35(4) no
C27 H46 . 2.52(2) no
C27 H47 . 2.55(3) no
C27 H48 . 0.97(3) no
C27 H49 . 1.10(3) no
C27 H50 . 1.93(3) no
C27 H51 . 2.01(3) no
C27 H51 2_767 3.33(3) no
C27 H52 2_767 3.392(4) no
C28 C29 . 2.380(4) yes
C28 C30 . 2.825(4) yes
C28 H35 3_656 3.29(4) no
C28 H48 . 2.03(3) no
C28 H49 . 2.15(3) no
C28 H50 . 0.88(3) no
C28 H51 . 0.88(3) no
C28 H51 2_767 3.06(3) no
C28 H52 . 2.532(4) no
C29 C30 . 1.386(4) yes
C29 C31 . 2.405(4) yes
C29 C32 . 2.774(4) yes
C29 C33 . 2.400(4) yes
C29 C34 . 1.398(4) yes
C29 H37 3_656 3.58(3) no
C29 H50 . 2.56(3) no
C29 H51 . 2.54(3) no
C29 H52 . 2.031(4) no
C29 H53 . 3.260(4) no
C29 H55 . 3.259(4) no
C30 C31 . 1.383(4) yes
C30 C32 . 2.377(5) yes
C30 C33 . 2.753(4) yes
C30 C34 . 2.400(4) yes
C30 H44 2_767 3.27(3) no
C30 H47 2_767 3.26(3) no
C30 H50 . 2.76(3) no
C30 H51 . 2.71(3) no
C30 H52 . 0.950 no
C30 H53 . 2.030(4) no
C30 H54 . 3.236(5) no
C31 C32 . 1.358(4) yes
C31 C33 . 2.384(4) yes
C31 C34 . 2.771(4) yes
C31 H44 2_767 3.41(3) no
C31 H47 2_767 3.37(3) no
C31 H52 . 2.029(4) no
C31 H53 . 0.950 no
C31 H54 . 2.010(4) no
C31 H55 . 3.237(5) no
C32 C33 . 1.394(4) yes
C32 C34 . 2.407(4) yes
C32 H52 . 3.231(5) no
C32 H53 . 2.009(4) no
C32 H54 . 0.950 no
C32 H55 . 2.040(4) no
C33 C34 . 1.380(4) yes
C33 C35 . 2.837(5) yes
C33 H28 . 2.98(4) no
C33 H29 . 2.54(4) no
C33 H53 . 3.243(4) no
C33 H54 . 2.041(4) no
C33 H55 . 0.950 no
C34 C35 . 2.394(4) yes
C34 H28 . 2.71(4) no
C34 H29 . 2.47(4) no
C34 H52 . 3.259(4) no
C34 H54 . 3.261(4) no
C34 H55 . 2.028(4) no
C35 C36 . 1.495(5) yes
C35 H28 . 0.90(4) no
C35 H29 . 0.86(4) no
C35 H30 . 1.99(3) no
C35 H31 . 2.08(3) no
C35 H55 . 2.545(5) no
C36 C37 . 2.321(5) yes
C36 H28 . 1.92(4) no
C36 H29 . 2.06(4) no
C36 H30 . 0.94(3) no
C36 H31 . 1.02(3) no
C36 H32 . 2.40(3) no
C36 H33 . 2.51(4) no
C37 C38 . 1.460(5) yes
C37 H30 . 2.49(3) no
C37 H31 . 2.53(3) no
C37 H32 . 0.92(3) no
C37 H33 . 0.82(4) no
C37 H34 . 1.95(5) no
C37 H35 . 2.07(4) no
C38 C39 . 2.346(5) yes
C38 H32 . 1.94(3) no
C38 H33 . 1.92(4) no
C38 H34 . 1.00(5) no
C38 H35 . 0.96(4) no
C38 H36 . 2.45(3) no
C38 H37 . 2.69(3) no
C38 H48 3_646 3.38(3) no
C38 H49 3_646 3.30(3) no
C38 H50 3_646 3.45(3) no
C39 C40 . 1.492(4) yes
C39 H34 . 2.67(5) no
C39 H35 . 2.33(4) no
C39 H36 . 1.03(4) no
C39 H37 . 1.02(3) no
C39 H38 . 1.96(3) no
C39 H39 . 2.07(3) no
C39 H48 3_646 3.43(3) no
C40 C41 . 2.370(4) yes
C40 C42 . 2.800(4) yes
C40 H36 . 2.08(4) no
C40 H37 . 2.12(3) no
C40 H38 . 0.88(3) no
C40 H39 . 1.01(3) no
C40 H40 . 2.492(4) no
C40 H41 2_757 3.470(5) no
C41 C42 . 1.372(4) yes
C41 C43 . 2.411(4) yes
C41 C44 . 2.766(4) yes
C41 C45 . 2.405(4) yes
C41 C46 . 1.409(4) yes
C41 H38 . 2.51(3) no
C41 H39 . 2.62(3) no
C41 H40 . 2.014(4) no
C41 H41 . 3.267(4) no
C41 H43 . 3.267(4) no
C41 H54 4_455 3.370(4) no
C42 C43 . 1.394(4) yes
C42 C44 . 2.374(4) yes
C42 C45 . 2.754(4) yes
C42 C46 . 2.394(4) yes
C42 H38 . 2.69(3) no
C42 H39 . 2.77(3) no
C42 H40 . 0.950 no
C42 H40 2_757 3.321(6) no
C42 H41 . 2.048(4) no
C42 H41 2_757 3.543(4) no
C42 H42 . 3.235(4) no
C43 C44 . 1.364(5) yes
C43 C45 . 2.398(5) yes
C43 C46 . 2.777(5) yes
C43 H31 4_555 3.49(3) no
C43 H39 2_757 3.56(3) no
C43 H40 . 2.036(4) no
C43 H40 2_757 3.249(4) no
C43 H41 . 0.950 no
C43 H42 . 2.011(4) no
C43 H43 . 3.249(5) no
C44 C45 . 1.391(5) yes
C44 C46 . 2.390(5) yes
C44 H40 . 3.230(4) no
C44 H41 . 2.019(5) no
C44 H42 . 0.950 no
C44 H43 . 2.037(5) no
C45 C46 . 1.370(5) yes
C45 H41 . 3.257(5) no
C45 H42 . 2.033(5) no
C45 H43 . 0.950 no
C46 C47 . 3.400(9) yes
C46 H40 . 3.253(4) no
C46 H42 . 3.242(5) no
C46 H43 . 2.023(4) no
C46 H54 4_455 3.005(4) no
C47 H44 . 2.99(3) no
C47 H45 . 2.83(3) no
H28 H29 . 1.40(5) no
H28 H30 . 2.13(5) no
H28 H31 . 2.37(4) no
H28 H55 . 2.57(3) no
H29 H30 . 2.38(5) no
H29 H31 . 2.83(5) no
H29 H55 . 2.09(4) no
H30 H31 . 1.67(4) no
H30 H32 . 2.23(4) no
H30 H33 . 2.86(5) no
H31 H32 . 2.65(4) no
H31 H33 . 2.39(5) no
H31 H39 3_656 3.50(4) no
H31 H41 4_454 2.91(3) no
H31 H42 4_454 3.55(3) no
H32 H33 . 1.49(4) no
H32 H34 . 2.23(5) no
H32 H35 . 2.31(5) no
H33 H34 . 2.62(6) no
H33 H35 . 2.36(5) no
H33 H42 4_454 3.56(4) no
H34 H35 . 1.67(5) no
H34 H36 . 2.41(5) no
H34 H37 . 3.20(5) no
H34 H48 3_646 2.92(5) no
H34 H49 3_646 2.80(5) no
H34 H50 3_646 3.57(5) no
H35 H36 . 2.43(5) no
H35 H37 . 2.30(5) no
H35 H48 3_646 3.11(5) no
H35 H49 3_646 3.05(5) no
H35 H50 3_646 2.65(5) no
H36 H37 . 1.59(4) no
H36 H38 . 2.38(5) no
H36 H39 . 2.37(4) no
H36 H48 3_646 2.52(5) no
H36 H50 3_646 3.57(4) no
H37 H38 . 2.81(4) no
H37 H39 . 2.42(4) no
H37 H48 3_646 3.49(4) no
H37 H50 3_646 3.50(4) no
H38 H39 . 1.62(4) no
H38 H40 . 2.26(3) no
H38 H41 2_757 3.53(3) no
H39 H40 . 2.35(3) no
H39 H41 2_757 2.65(3) no
H40 H40 2_757 2.879(6) no
H40 H41 . 2.345(4) no
H40 H41 2_757 2.758(4) no
H41 H42 . 2.315(5) no
H42 H43 . 2.329(5) no
H44 H45 . 1.54(4) no
H44 H46 . 2.76(4) no
H44 H47 . 2.45(4) no
H44 H52 2_767 2.71(3) no
H44 H53 2_767 3.01(3) no
H45 H46 . 2.34(4) no
H45 H47 . 2.12(4) no
H45 H52 2_767 3.49(3) no
H45 H53 2_767 2.86(3) no
H46 H47 . 1.58(3) no
H46 H48 . 2.40(4) no
H46 H49 . 2.88(4) no
H47 H48 . 2.85(4) no
H47 H49 . 2.34(4) no
H47 H52 2_767 2.60(3) no
H47 H53 2_767 2.82(3) no
H48 H49 . 1.64(4) no
H48 H50 . 2.38(4) no
H48 H51 . 2.72(4) no
H49 H50 . 2.18(4) no
H49 H51 . 2.63(4) no
H49 H51 2_767 3.09(4) no
H49 H52 2_767 3.02(3) no
H50 H51 . 1.47(4) no
H50 H51 2_767 3.06(4) no
H50 H52 . 2.39(3) no
H51 H51 2_767 2.58(6) no
H51 H52 . 2.25(3) no
H52 H53 . 2.327(4) no
H53 H54 . 2.308(4) no
H54 H55 . 2.339(4) no

loop_
_geom_torsion_atom_site_label_1
_geom_torsion_atom_site_label_2
_geom_torsion_atom_site_label_3
_geom_torsion_atom_site_label_4
_geom_torsion
_geom_torsion_publ_flag
C14 O2 C13 C12 166.8(3) yes
C13 O2 C14 O3 2.3(5) yes
C13 O2 C14 C15 -179.8(3) yes
C10 N1 C9 C1 103.5(4) yes
C12 N1 C9 C1 -73.6(4) yes
C9 N1 C10 O1 3.5(5) yes
C9 N1 C10 C11 -174.7(3) yes
C12 N1 C10 O1 -179.6(3) yes
C12 N1 C10 C11 2.2(5) yes
C9 N1 C12 C13 -92.6(4) yes
C10 N1 C12 C13 90.4(4) yes
C6 C1 C2 C3 0.3(6) yes
C9 C1 C2 C3 180.0(3) yes
C2 C1 C6 C5 -0.1(5) yes
C9 C1 C6 C5 -179.7(3) yes
C2 C1 C9 N1 118.9(4) yes
C6 C1 C9 N1 -61.4(4) yes
C1 C2 C3 C4 0.2(5) yes
C1 C2 C3 C7 179.9(4) yes
C2 C3 C4 C5 -1.1(6) yes
C7 C3 C4 C5 179.3(4) yes
C3 C4 C5 C6 1.4(6) yes
C3 C4 C5 C8 -177.8(4) yes
C4 C5 C6 C1 -0.7(5) yes
C8 C5 C6 C1 178.4(3) yes
N1 C12 C13 O2 -179.6(2) yes
O2 C14 C15 C16 -11.2(4) yes
O2 C14 C15 C20 171.5(3) yes
O3 C14 C15 C16 166.6(3) yes
O3 C14 C15 C20 -10.6(5) yes
C14 C15 C16 C17 -174.6(3) yes
C20 C15 C16 C17 2.6(5) yes
C14 C15 C20 C19 176.7(3) yes
C16 C15 C20 C19 -0.6(5) yes
C15 C16 C17 C18 -2.7(5) yes
C15 C16 C17 C21 177.2(4) yes
C16 C17 C18 C19 0.9(6) yes
C21 C17 C18 C19 -179.0(4) yes
C17 C18 C19 C20 1.0(6) yes
C17 C18 C19 C22 -179.8(4) yes
C18 C19 C20 C15 -1.2(6) yes
C22 C19 C20 C15 179.6(4) yes
C46 O4 C23 C24 79.0(6) yes
C46 O4 C23 C47 137.4(8) yes
C23 O4 C46 C41 175.4(4) yes
C23 O4 C46 C45 -6.3(8) yes
C25 O5 C24 C23 168.7(5) yes
C25 O5 C24 C47 136.6(8) yes
C47 O5 C24 C23 32.1(9) yes
C47 O5 C24 C47 0.0(9) yes
C24 O5 C25 C26 172.2(4) yes
C47 O5 C25 C26 -146.0(1) yes
C24 O5 C47 C23 -48.0(1) yes
C24 O5 C47 C24 0.0(4) yes
C25 O5 C47 C23 -112.2(1) yes
C25 O5 C47 C24 -64.1(1) yes
C27 O6 C26 C25 -177.8(4) yes
C26 O6 C27 C28 -178.3(4) yes
C29 O7 C28 C27 173.0(3) yes
C28 O7 C29 C30 9.9(6) yes
C28 O7 C29 C34 -171.2(3) yes
C35 O8 C34 C29 -175.4(4) yes
C35 O8 C34 C33 2.7(8) yes
C34 O8 C35 C36 167.3(4) yes
C37 O9 C36 C35 179.0(5) yes
C36 O9 C37 C38 163.5(5) yes
C39 O10 C38 C37 169.9(4) yes
C38 O10 C39 C40 163.1(4) yes
C41 O11 C40 C39 -176.0(4) yes
C40 O11 C41 C42 -1.3(6) yes
C40 O11 C41 C46 178.5(4) yes
O4 C23 C24 O5 65.2(5) yes
O4 C23 C24 C47 99.8(7) yes
C47 C23 C24 O5 -34.6(9) yes
C47 C23 C24 C47 0.0(9) yes
O4 C23 C47 O5 -60.6(1) yes
O4 C23 C47 C24 -108.5(6) yes
C24 C23 C47 O5 47.9(1) yes
C24 C23 C47 C24 0.0(4) yes
O5 C24 C47 O5 0.0(2) yes
O5 C24 C47 C23 142.4(8) yes
C23 C24 C47 O5 -142.4(8) yes
C23 C24 C47 C23 0.0(3) yes
O5 C25 C26 O6 -77.6(4) yes
O6 C27 C28 O7 93.8(3) yes
O7 C29 C30 C31 -179.2(3) yes
C34 C29 C30 C31 1.9(5) yes
O7 C29 C34 O8 -4.2(4) yes
O7 C29 C34 C33 177.6(3) yes
C30 C29 C34 O8 174.8(3) yes
C30 C29 C34 C33 -3.4(5) yes
C29 C30 C31 C32 1.2(6) yes
C30 C31 C32 C33 -2.8(6) yes
C31 C32 C33 C34 1.2(6) yes
C32 C33 C34 O8 -176.1(4) yes
C32 C33 C34 C29 1.9(6) yes
O8 C35 C36 O9 -83.3(4) yes
O9 C37 C38 O10 67.3(5) yes
O10 C39 C40 O11 67.5(4) yes
O11 C41 C42 C43 -176.9(3) yes
C46 C41 C42 C43 3.2(6) yes
O11 C41 C46 O4 -6.8(4) yes
O11 C41 C46 C45 174.9(3) yes
C42 C41 C46 O4 173.1(3) yes
C42 C41 C46 C45 -5.3(6) yes
C41 C42 C43 C44 0.9(6) yes
C42 C43 C44 C45 -3.0(7) yes
C43 C44 C45 C46 1.0(7) yes
C44 C45 C46 O4 -174.9(4) yes
C44 C45 C46 C41 3.2(7) yes
